data_4075950
loop_
_publ_author_name
'Jones, Gavin D.'
'Vicic, David A.'

_publ_section_title
;
 A 1-Norbornene Adduct of a Transition Metal and an Electrochemical Study
 of the Bridgehead Olefin Complex
;
_journal_issue 16
_journal_name_full Organometallics
_journal_page_first 3821
_journal_paper_doi 10.1021/om0503388
_journal_volume 24
_journal_year 2005
_chemical_formula_sum 'C48 H88 Ni P2'
_chemical_formula_weight 785.83
_chemical_name_systematic
; 
 ? 
;
_space_group_IT_number 14
_symmetry_cell_setting monoclinic
_symmetry_space_group_name_Hall '-P 2yab'
_symmetry_space_group_name_H-M 'P 1 21/a 1'
_atom_sites_solution_hydrogens geom
_atom_sites_solution_primary direct
_atom_sites_solution_secondary difmap
_audit_creation_method SHELXL-97
_cell_angle_alpha 90.00
_cell_angle_beta 115.389(12)
_cell_angle_gamma 90.00
_cell_formula_units_Z 4
_cell_length_a 17.669(19)
_cell_length_b 15.984(12)
_cell_length_c 18.49(3)
_cell_measurement_reflns_used 168
_cell_measurement_temperature 173(2)
_cell_measurement_theta_max 34.9698
_cell_measurement_theta_min 1.8037
_cell_volume 4718(10)
_computing_structure_refinement 'SHELXL-97 (Sheldrick, 1997)'
_computing_structure_solution 'SHELXS-97 (Sheldrick, 1990)'
_diffrn_ambient_temperature 173(2)
_diffrn_measured_fraction_theta_full 0.980
_diffrn_measured_fraction_theta_max 0.980
_diffrn_radiation_monochromator graphite
_diffrn_radiation_source 'fine-focus sealed tube'
_diffrn_radiation_type MoK\a
_diffrn_radiation_wavelength 0.71070
_diffrn_reflns_av_R_equivalents 0.0449
_diffrn_reflns_av_sigmaI/netI 0.0687
_diffrn_reflns_limit_h_max 20
_diffrn_reflns_limit_h_min -23
_diffrn_reflns_limit_k_max 21
_diffrn_reflns_limit_k_min -16
_diffrn_reflns_limit_l_max 24
_diffrn_reflns_limit_l_min -13
_diffrn_reflns_number 31713
_diffrn_reflns_theta_full 28.00
_diffrn_reflns_theta_max 28.00
_diffrn_reflns_theta_min 1.80
_exptl_absorpt_coefficient_mu 0.509
_exptl_absorpt_correction_T_max 1.0000
_exptl_absorpt_correction_T_min 0.7794
_exptl_absorpt_correction_type multi-scan
_exptl_crystal_colour orange
_exptl_crystal_density_diffrn 1.107
_exptl_crystal_density_method 'not measured'
_exptl_crystal_description prism
_exptl_crystal_F_000 1736
_exptl_crystal_size_max 0.25
_exptl_crystal_size_mid 0.20
_exptl_crystal_size_min 0.20
_refine_diff_density_max 1.959
_refine_diff_density_min -0.676
_refine_diff_density_rms 0.115
_refine_ls_extinction_method none
_refine_ls_goodness_of_fit_ref 1.109
_refine_ls_hydrogen_treatment mixed
_refine_ls_matrix_type full
_refine_ls_number_parameters 463
_refine_ls_number_reflns 11174
_refine_ls_number_restraints 0
_refine_ls_restrained_S_all 1.109
_refine_ls_R_factor_all 0.1013
_refine_ls_R_factor_gt 0.0777
_refine_ls_shift/su_max 0.001
_refine_ls_shift/su_mean 0.000
_refine_ls_structure_factor_coef Fsqd
_refine_ls_weighting_details 'calc w=1/[\s^2^(Fo^2^)+(0.0772P)^2^+6.2048P] where P=(Fo^2^+2Fc^2^)/3'
_refine_ls_weighting_scheme calc
_refine_ls_wR_factor_gt 0.1779
_refine_ls_wR_factor_ref 0.1929
_reflns_number_gt 8699
_reflns_number_total 11174
_reflns_threshold_expression >2sigma(I)
_cod_data_source_file om0503388si20050429_040129.cif
_cod_data_source_block shelxl
_cod_depositor_comments
;
The following automatic conversions were performed:
'_atom_site_symetry_multiplicity' tag replaced with
'_atom_site_symmetry_multiplicity'.

Automatic conversion script
Id: cif_correct_tags 1440 2010-10-19 06:21:57Z saulius 

The following automatic conversions were performed:

'_exptl_absorpt_correction_type' value 'Multi-scan' changed to
'multi-scan' according to
/home/saulius/struct/CIF-dictionaries/cif_core.dic dictionary named
'cif_core.dic' version 2.4.1 from 2010-06-29.

Automatic conversion script
Id: cif_fix_values 1715 2011-07-08 13:25:40Z adriana 
;
_cod_original_cell_volume 4717(9)
_cod_original_sg_symbol_H-M 'P1 21/a 1'
_cod_database_code 4075950

loop_
_symmetry_equiv_pos_as_xyz
'x, y, z'
'-x+1/2, y+1/2, -z'
'-x, -y, -z'
'x-1/2, -y-1/2, z'

loop_
_atom_site_label
_atom_site_type_symbol
_atom_site_fract_x
_atom_site_fract_y
_atom_site_fract_z
_atom_site_U_iso_or_equiv
_atom_site_adp_type
_atom_site_occupancy
_atom_site_symmetry_multiplicity
_atom_site_calc_flag
_atom_site_refinement_flags
Ni1 Ni 0.15582(3) 0.35787(2) 0.31378(3) 0.02407(13) Uani 1 1 d .
P1 P 0.16190(5) 0.32994(5) 0.20066(5) 0.02415(19) Uani 1 1 d .
P2 P 0.20781(5) 0.47619(5) 0.37413(5) 0.02329(19) Uani 1 1 d .
C1 C 0.0896(3) 0.2632(3) 0.3206(3) 0.0503(12) Uani 1 1 d .
C2 C 0.1347(3) 0.3030(3) 0.3980(3) 0.0557(13) Uani 1 1 d .
H2A H 0.1841 0.2682 0.4322 0.067 Uiso 1 1 calc R
C3 C 0.0743(4) 0.3098(4) 0.4371(4) 0.080(2) Uani 1 1 d .
H3A H 0.1032 0.2998 0.4955 0.096 Uiso 1 1 calc R
H3B H 0.0466 0.3652 0.4271 0.096 Uiso 1 1 calc R
C4 C 0.0142(3) 0.2427(3) 0.3960(4) 0.0603(14) Uani 1 1 d .
H4A H -0.0375 0.2397 0.4052 0.072 Uiso 1 1 calc R
C5 C 0.0031(3) 0.2758(3) 0.3064(3) 0.0628(13) Uani 1 1 d .
H5A H -0.0363 0.2407 0.2622 0.075 Uiso 1 1 calc R
H5B H -0.0140 0.3353 0.2967 0.075 Uiso 1 1 calc R
C6 C 0.0561(4) 0.1607(4) 0.3932(4) 0.0739(18) Uani 1 1 d .
H6A H 0.0146 0.1147 0.3777 0.089 Uiso 1 1 calc R
H6B H 0.1012 0.1479 0.4467 0.089 Uiso 1 1 calc R
C7 C 0.0926(4) 0.1678(3) 0.3325(3) 0.0604(14) Uani 1 1 d .
H7A H 0.0578 0.1382 0.2821 0.072 Uiso 1 1 calc R
H7B H 0.1507 0.1462 0.3542 0.072 Uiso 1 1 calc R
C8 C 0.1945(2) 0.2192(2) 0.2022(2) 0.0286(7) Uani 1 1 d .
H8A H 0.1468 0.1860 0.2028 0.034 Uiso 1 1 calc R
C9 C 0.2698(2) 0.1934(2) 0.2792(2) 0.0345(8) Uani 1 1 d .
H9A H 0.3214 0.2189 0.2804 0.041 Uiso 1 1 calc R
H9B H 0.2623 0.2142 0.3261 0.041 Uiso 1 1 calc R
C10 C 0.2790(3) 0.0981(2) 0.2840(3) 0.0425(9) Uani 1 1 d .
H10A H 0.3294 0.0828 0.3328 0.051 Uiso 1 1 calc R
H10B H 0.2297 0.0732 0.2880 0.051 Uiso 1 1 calc R
C11 C 0.2864(3) 0.0626(3) 0.2106(3) 0.0505(11) Uani 1 1 d .
H11A H 0.3397 0.0815 0.2105 0.061 Uiso 1 1 calc R
H11B H 0.2873 0.0007 0.2133 0.061 Uiso 1 1 calc R
C12 C 0.2141(3) 0.0906(2) 0.1342(3) 0.0480(11) Uani 1 1 d .
H12A H 0.1616 0.0655 0.1312 0.058 Uiso 1 1 calc R
H12B H 0.2228 0.0701 0.0878 0.058 Uiso 1 1 calc R
C13 C 0.2052(3) 0.1860(2) 0.1294(2) 0.0375(9) Uani 1 1 d .
H13A H 0.2555 0.2113 0.1278 0.045 Uiso 1 1 calc R
H13B H 0.1559 0.2018 0.0797 0.045 Uiso 1 1 calc R
C14 C 0.0589(2) 0.3329(2) 0.1110(2) 0.0273(7) Uani 1 1 d .
H14A H 0.0702 0.3291 0.0626 0.033 Uiso 1 1 calc R
C15 C -0.0002(2) 0.2611(2) 0.1067(2) 0.0398(9) Uani 1 1 d .
H15B H 0.0251 0.2073 0.1018 0.048 Uiso 1 1 calc R
H15C H -0.0076 0.2594 0.1568 0.048 Uiso 1 1 calc R
C16 C -0.0854(3) 0.2712(3) 0.0356(3) 0.0456(10) Uani 1 1 d .
H16A H -0.0786 0.2659 -0.0146 0.055 Uiso 1 1 calc R
H16B H -0.1229 0.2256 0.0366 0.055 Uiso 1 1 calc R
C17 C -0.1258(3) 0.3538(3) 0.0357(3) 0.0518(11) Uani 1 1 d .
H17A H -0.1379 0.3576 0.0832 0.062 Uiso 1 1 calc R
H17B H -0.1795 0.3585 -0.0128 0.062 Uiso 1 1 calc R
C18 C -0.0679(3) 0.4249(3) 0.0373(3) 0.0530(12) Uani 1 1 d .
H18A H -0.0607 0.4243 -0.0130 0.064 Uiso 1 1 calc R
H18B H -0.0937 0.4790 0.0402 0.064 Uiso 1 1 calc R
C19 C 0.0175(2) 0.4177(2) 0.1083(3) 0.0395(9) Uani 1 1 d .
H19A H 0.0110 0.4256 0.1584 0.047 Uiso 1 1 calc R
H19B H 0.0544 0.4627 0.1051 0.047 Uiso 1 1 calc R
C20 C 0.2288(2) 0.3967(2) 0.1678(2) 0.0297(7) Uani 1 1 d .
H20A H 0.2126 0.4556 0.1727 0.036 Uiso 1 1 calc R
C21 C 0.2205(3) 0.3895(3) 0.0820(3) 0.0423(9) Uani 1 1 d .
H21A H 0.2377 0.3327 0.0736 0.051 Uiso 1 1 calc R
H21B H 0.1612 0.3975 0.0437 0.051 Uiso 1 1 calc R
C22 C 0.2745(3) 0.4543(3) 0.0651(3) 0.0508(11) Uani 1 1 d .
H22A H 0.2701 0.4455 0.0104 0.061 Uiso 1 1 calc R
H22B H 0.2532 0.5110 0.0674 0.061 Uiso 1 1 calc R
C23 C 0.3653(3) 0.4487(3) 0.1246(3) 0.0525(12) Uani 1 1 d .
H23A H 0.3975 0.4938 0.1139 0.063 Uiso 1 1 calc R
H23B H 0.3887 0.3944 0.1182 0.063 Uiso 1 1 calc R
C24 C 0.3743(3) 0.4567(3) 0.2107(3) 0.0462(10) Uani 1 1 d .
H24A H 0.4338 0.4499 0.2489 0.055 Uiso 1 1 calc R
H24B H 0.3558 0.5130 0.2187 0.055 Uiso 1 1 calc R
C25 C 0.3213(2) 0.3900(2) 0.2269(3) 0.0357(8) Uani 1 1 d .
H25A H 0.3268 0.3965 0.2822 0.043 Uiso 1 1 calc R
H25B H 0.3425 0.3338 0.2224 0.043 Uiso 1 1 calc R
C26 C 0.1298(2) 0.5266(2) 0.4026(2) 0.0263(7) Uani 1 1 d .
H26A H 0.1259 0.4880 0.4434 0.032 Uiso 1 1 calc R
C27 C 0.0406(2) 0.5279(2) 0.3348(2) 0.0321(8) Uani 1 1 d .
H27A H 0.0381 0.5675 0.2927 0.038 Uiso 1 1 calc R
H27B H 0.0261 0.4715 0.3105 0.038 Uiso 1 1 calc R
C28 C -0.0231(2) 0.5541(2) 0.3662(3) 0.0391(9) Uani 1 1 d .
H28A H -0.0795 0.5576 0.3211 0.047 Uiso 1 1 calc R
H28B H -0.0249 0.5113 0.4042 0.047 Uiso 1 1 calc R
C29 C 0.0002(3) 0.6388(2) 0.4084(3) 0.0429(10) Uani 1 1 d .
H29A H -0.0028 0.6824 0.3691 0.052 Uiso 1 1 calc R
H29B H -0.0405 0.6535 0.4300 0.052 Uiso 1 1 calc R
C30 C 0.0877(3) 0.6373(2) 0.4759(3) 0.0415(9) Uani 1 1 d .
H30A H 0.0895 0.5973 0.5175 0.050 Uiso 1 1 calc R
H30B H 0.1019 0.6935 0.5007 0.050 Uiso 1 1 calc R
C31 C 0.1525(2) 0.6116(2) 0.4453(2) 0.0333(8) Uani 1 1 d .
H31A H 0.2086 0.6080 0.4910 0.040 Uiso 1 1 calc R
H31B H 0.1548 0.6546 0.4078 0.040 Uiso 1 1 calc R
C32 C 0.2431(2) 0.5576(2) 0.3217(2) 0.0270(7) Uani 1 1 d .
H32A H 0.2737 0.5260 0.2958 0.032 Uiso 1 1 calc R
C33 C 0.1680(2) 0.5969(2) 0.2528(2) 0.0304(7) Uani 1 1 d .
H33A H 0.1356 0.6305 0.2748 0.036 Uiso 1 1 calc R
H33B H 0.1310 0.5520 0.2193 0.036 Uiso 1 1 calc R
C34 C 0.1948(3) 0.6530(2) 0.2006(3) 0.0422(9) Uani 1 1 d .
H34A H 0.2235 0.6189 0.1752 0.051 Uiso 1 1 calc R
H34B H 0.1447 0.6786 0.1576 0.051 Uiso 1 1 calc R
C35 C 0.2535(3) 0.7214(3) 0.2512(3) 0.0497(11) Uani 1 1 d .
H35A H 0.2723 0.7559 0.2174 0.060 Uiso 1 1 calc R
H35B H 0.2235 0.7583 0.2732 0.060 Uiso 1 1 calc R
C36 C 0.3287(3) 0.6830(3) 0.3189(3) 0.0448(10) Uani 1 1 d .
H36A H 0.3655 0.7282 0.3521 0.054 Uiso 1 1 calc R
H36B H 0.3609 0.6500 0.2963 0.054 Uiso 1 1 calc R
C37 C 0.3043(2) 0.6265(2) 0.3718(2) 0.0362(8) Uani 1 1 d .
H37A H 0.2776 0.6604 0.3993 0.043 Uiso 1 1 calc R
H37B H 0.3552 0.6002 0.4132 0.043 Uiso 1 1 calc R
C38 C 0.3004(2) 0.4666(2) 0.4723(2) 0.0280(7) Uani 1 1 d .
H38A H 0.3236 0.5241 0.4886 0.034 Uiso 1 1 calc R
C39 C 0.2818(2) 0.4312(2) 0.5404(2) 0.0354(8) Uani 1 1 d .
H39A H 0.2415 0.4683 0.5489 0.043 Uiso 1 1 calc R
H39B H 0.2556 0.3754 0.5249 0.043 Uiso 1 1 calc R
C40 C 0.3609(3) 0.4239(3) 0.6180(2) 0.0407(9) Uani 1 1 d .
H40A H 0.3469 0.3982 0.6595 0.049 Uiso 1 1 calc R
H40B H 0.3836 0.4805 0.6366 0.049 Uiso 1 1 calc R
C41 C 0.4273(3) 0.3712(3) 0.6078(3) 0.0513(11) Uani 1 1 d .
H41A H 0.4788 0.3703 0.6588 0.062 Uiso 1 1 calc R
H41B H 0.4070 0.3130 0.5945 0.062 Uiso 1 1 calc R
C42 C 0.4473(3) 0.4066(3) 0.5418(3) 0.0543(12) Uani 1 1 d .
H42A H 0.4880 0.3696 0.5338 0.065 Uiso 1 1 calc R
H42B H 0.4734 0.4624 0.5579 0.065 Uiso 1 1 calc R
C43 C 0.3683(2) 0.4144(3) 0.4631(2) 0.0391(9) Uani 1 1 d .
H43A H 0.3461 0.3578 0.4438 0.047 Uiso 1 1 calc R
H43B H 0.3831 0.4406 0.4223 0.047 Uiso 1 1 calc R
C44 C 0.4027(11) 0.8245(10) 0.1472(7) 0.223(9) Uani 1 1 d .
H44A H 0.4154 0.8439 0.2015 0.334 Uiso 1 1 calc R
H44B H 0.3436 0.8352 0.1121 0.334 Uiso 1 1 calc R
H44C H 0.4380 0.8545 0.1269 0.334 Uiso 1 1 calc R
C45 C 0.4177(17) 0.7441(13) 0.1487(16) 0.370(19) Uani 1 1 d .
H45A H 0.3628 0.7175 0.1357 0.444 Uiso 1 1 calc R
H45B H 0.4526 0.7316 0.2059 0.444 Uiso 1 1 calc R
C46 C 0.4568(9) 0.6906(11) 0.1031(7) 0.218(9) Uani 1 1 d .
H46A H 0.4144 0.6520 0.0655 0.262 Uiso 1 1 calc R
H46B H 0.4771 0.7273 0.0720 0.262 Uiso 1 1 calc R
C47 C 0.5176(10) 0.6493(9) 0.1547(8) 0.197(8) Uani 1 1 d .
H47A H 0.4984 0.6142 0.1877 0.236 Uiso 1 1 calc R
H47C H 0.5621 0.6874 0.1904 0.236 Uiso 1 1 calc R
C48 C 0.5496(13) 0.5951(9) 0.1061(15) 0.321(15) Uani 1 1 d .
H48C H 0.5546 0.5370 0.1245 0.482 Uiso 1 1 calc R
H48D H 0.6047 0.6154 0.1130 0.482 Uiso 1 1 calc R
H48A H 0.5103 0.5979 0.0493 0.482 Uiso 1 1 calc R

loop_
_atom_site_aniso_label
_atom_site_aniso_U_11
_atom_site_aniso_U_22
_atom_site_aniso_U_33
_atom_site_aniso_U_23
_atom_site_aniso_U_13
_atom_site_aniso_U_12
Ni1 0.0235(2) 0.0251(2) 0.0261(2) -0.00356(16) 0.01309(18) -0.00361(15)
P1 0.0245(4) 0.0249(4) 0.0245(5) -0.0007(3) 0.0118(4) 0.0014(3)
P2 0.0206(4) 0.0229(4) 0.0254(5) -0.0014(3) 0.0088(3) 0.0003(3)
C1 0.064(3) 0.051(2) 0.056(3) -0.026(2) 0.045(3) -0.034(2)
C2 0.087(4) 0.055(3) 0.048(3) -0.022(2) 0.051(3) -0.037(2)
C3 0.124(5) 0.073(3) 0.085(4) -0.040(3) 0.085(4) -0.055(3)
C4 0.045(3) 0.036(2) 0.112(5) -0.004(2) 0.045(3) -0.0013(18)
C5 0.050(3) 0.069(3) 0.069(4) 0.011(3) 0.025(3) 0.000(2)
C6 0.103(5) 0.078(4) 0.059(4) 0.027(3) 0.053(4) 0.046(3)
C7 0.093(4) 0.048(3) 0.060(3) -0.020(2) 0.051(3) -0.038(2)
C8 0.0289(17) 0.0278(17) 0.0300(19) -0.0010(13) 0.0136(15) 0.0034(13)
C9 0.035(2) 0.0336(19) 0.033(2) 0.0010(15) 0.0122(17) 0.0070(14)
C10 0.044(2) 0.034(2) 0.045(2) 0.0064(17) 0.016(2) 0.0116(16)
C11 0.056(3) 0.037(2) 0.058(3) -0.0022(19) 0.024(2) 0.0167(19)
C12 0.063(3) 0.034(2) 0.047(3) -0.0083(18) 0.024(2) 0.0079(18)
C13 0.046(2) 0.0335(19) 0.036(2) 0.0004(15) 0.0195(19) 0.0088(16)
C14 0.0270(17) 0.0323(17) 0.0226(17) 0.0022(13) 0.0105(14) -0.0001(13)
C15 0.034(2) 0.040(2) 0.034(2) 0.0061(16) 0.0031(17) -0.0098(16)
C16 0.036(2) 0.049(2) 0.038(2) 0.0088(18) 0.0025(19) -0.0079(17)
C17 0.028(2) 0.069(3) 0.049(3) 0.003(2) 0.006(2) -0.0012(19)
C18 0.037(2) 0.043(2) 0.058(3) 0.005(2) 0.000(2) 0.0078(18)
C19 0.0282(19) 0.036(2) 0.044(2) 0.0027(17) 0.0058(17) 0.0068(15)
C20 0.0300(18) 0.0269(17) 0.037(2) 0.0016(14) 0.0188(16) 0.0009(13)
C21 0.054(3) 0.046(2) 0.038(2) 0.0066(17) 0.030(2) -0.0020(18)
C22 0.064(3) 0.051(2) 0.053(3) 0.010(2) 0.040(3) -0.002(2)
C23 0.053(3) 0.044(2) 0.082(4) 0.008(2) 0.049(3) 0.0015(19)
C24 0.031(2) 0.043(2) 0.069(3) 0.006(2) 0.027(2) 0.0014(16)
C25 0.0291(19) 0.0333(19) 0.049(2) 0.0033(16) 0.0204(18) 0.0031(14)
C26 0.0239(16) 0.0288(17) 0.0275(18) 0.0001(13) 0.0121(14) 0.0028(12)
C27 0.0243(17) 0.0363(19) 0.034(2) -0.0028(15) 0.0111(16) 0.0013(13)
C28 0.0268(18) 0.047(2) 0.047(2) 0.0061(18) 0.0187(18) 0.0069(15)
C29 0.043(2) 0.046(2) 0.052(3) 0.0039(18) 0.032(2) 0.0159(17)
C30 0.052(2) 0.037(2) 0.040(2) -0.0044(16) 0.024(2) 0.0087(17)
C31 0.039(2) 0.0277(17) 0.034(2) -0.0040(14) 0.0155(17) 0.0038(14)
C32 0.0239(16) 0.0283(16) 0.0298(19) 0.0009(13) 0.0124(15) -0.0011(12)
C33 0.0312(18) 0.0281(17) 0.0300(19) 0.0025(14) 0.0114(16) 0.0001(13)
C34 0.044(2) 0.043(2) 0.042(2) 0.0121(17) 0.020(2) 0.0020(17)
C35 0.053(3) 0.040(2) 0.061(3) 0.011(2) 0.028(2) -0.0058(18)
C36 0.043(2) 0.038(2) 0.055(3) -0.0014(18) 0.022(2) -0.0157(17)
C37 0.0290(18) 0.0318(18) 0.042(2) -0.0013(15) 0.0095(17) -0.0085(14)
C38 0.0244(17) 0.0268(16) 0.0289(19) -0.0001(13) 0.0077(15) -0.0004(12)
C39 0.0328(19) 0.041(2) 0.028(2) 0.0029(15) 0.0091(16) -0.0009(15)
C40 0.044(2) 0.044(2) 0.025(2) 0.0048(16) 0.0056(18) 0.0024(17)
C41 0.042(2) 0.053(3) 0.046(3) 0.013(2) 0.006(2) 0.0156(19)
C42 0.029(2) 0.077(3) 0.046(3) 0.003(2) 0.005(2) 0.014(2)
C43 0.0264(18) 0.047(2) 0.039(2) 0.0023(17) 0.0095(17) 0.0085(15)
C44 0.30(2) 0.248(16) 0.108(9) -0.049(10) 0.075(11) -0.162(16)
C45 0.62(5) 0.25(2) 0.50(4) 0.15(2) 0.49(4) 0.06(2)
C46 0.174(12) 0.33(2) 0.108(9) 0.127(12) 0.022(9) -0.067(12)
C47 0.198(13) 0.192(13) 0.125(10) 0.066(9) -0.003(10) -0.099(11)
C48 0.42(3) 0.143(12) 0.62(4) 0.094(17) 0.44(3) 0.079(14)

loop_
_atom_type_symbol
_atom_type_description
_atom_type_scat_dispersion_real
_atom_type_scat_dispersion_imag
_atom_type_scat_source
C C 0.0033 0.0016 'International Tables Vol C Tables 4.2.6.8 and 6.1.1.4'
H H 0.0000 0.0000 'International Tables Vol C Tables 4.2.6.8 and 6.1.1.4'
Ni Ni 0.3393 1.1124 'International Tables Vol C Tables 4.2.6.8 and 6.1.1.4'
P P 0.1023 0.0942 'International Tables Vol C Tables 4.2.6.8 and 6.1.1.4'

loop_
_geom_angle_atom_site_label_1
_geom_angle_atom_site_label_2
_geom_angle_atom_site_label_3
_geom_angle
C1 Ni1 C2 43.69(18)
C1 Ni1 P1 100.36(13)
C2 Ni1 P1 140.74(14)
C1 Ni1 P2 140.42(13)
C2 Ni1 P2 99.37(14)
P1 Ni1 P2 118.84(5)
C8 P1 C14 102.45(16)
C8 P1 C20 108.21(16)
C14 P1 C20 102.02(18)
C8 P1 Ni1 108.79(12)
C14 P1 Ni1 114.57(14)
C20 P1 Ni1 119.34(13)
C38 P2 C26 102.06(18)
C38 P2 C32 102.32(17)
C26 P2 C32 107.20(16)
C38 P2 Ni1 115.35(11)
C26 P2 Ni1 108.62(12)
C32 P2 Ni1 119.65(14)
C5 C1 C2 101.9(4)
C5 C1 C7 97.6(4)
C2 C1 C7 108.8(4)
C5 C1 Ni1 119.7(4)
C2 C1 Ni1 68.5(2)
C7 C1 Ni1 142.6(4)
C1 C2 C3 107.4(4)
C1 C2 Ni1 67.9(2)
C3 C2 Ni1 139.0(5)
C4 C3 C2 101.6(4)
C3 C4 C6 113.1(5)
C3 C4 C5 91.9(4)
C6 C4 C5 95.3(4)
C1 C5 C4 96.4(4)
C4 C6 C7 109.2(4)
C6 C7 C1 100.5(4)
C9 C8 C13 109.8(3)
C9 C8 P1 114.3(2)
C13 C8 P1 118.1(2)
C10 C9 C8 110.5(3)
C11 C10 C9 111.5(3)
C12 C11 C10 111.1(3)
C11 C12 C13 112.0(3)
C8 C13 C12 110.0(3)
C19 C14 C15 110.9(3)
C19 C14 P1 108.8(2)
C15 C14 P1 114.3(2)
C16 C15 C14 111.4(3)
C17 C16 C15 112.8(4)
C16 C17 C18 109.9(4)
C19 C18 C17 111.7(4)
C18 C19 C14 112.3(3)
C25 C20 C21 109.4(3)
C25 C20 P1 110.9(3)
C21 C20 P1 119.9(3)
C22 C21 C20 111.6(4)
C23 C22 C21 111.9(4)
C22 C23 C24 110.8(3)
C25 C24 C23 110.1(4)
C24 C25 C20 111.5(3)
C31 C26 C27 111.1(3)
C31 C26 P2 117.8(2)
C27 C26 P2 113.6(2)
C28 C27 C26 111.0(3)
C29 C28 C27 110.8(3)
C30 C29 C28 111.3(3)
C29 C30 C31 111.0(3)
C30 C31 C26 110.7(3)
C33 C32 C37 110.0(3)
C33 C32 P2 110.7(2)
C37 C32 P2 119.1(3)
C32 C33 C34 111.9(3)
C35 C34 C33 110.3(4)
C36 C35 C34 110.0(3)
C35 C36 C37 112.5(3)
C36 C37 C32 110.9(3)
C43 C38 C39 110.1(3)
C43 C38 P2 109.9(3)
C39 C38 P2 115.0(3)
C40 C39 C38 111.6(3)
C39 C40 C41 111.9(4)
C42 C41 C40 110.6(3)
C41 C42 C43 111.3(4)
C42 C43 C38 112.2(3)
C44 C45 C46 131.3(14)
C47 C46 C45 107.9(15)
C46 C47 C48 105.1(16)

loop_
_geom_bond_atom_site_label_1
_geom_bond_atom_site_label_2
_geom_bond_distance
Ni1 C1 1.949(4)
Ni1 C2 1.957(5)
Ni1 P1 2.186(3)
Ni1 P2 2.1878(16)
P1 C8 1.858(3)
P1 C14 1.864(4)
P1 C20 1.876(4)
P2 C38 1.857(4)
P2 C26 1.858(3)
P2 C32 1.881(4)
C1 C5 1.451(7)
C1 C2 1.454(6)
C1 C7 1.538(6)
C2 C3 1.527(6)
C3 C4 1.471(7)
C4 C6 1.518(6)
C4 C5 1.668(8)
C6 C7 1.519(7)
C8 C9 1.531(5)
C8 C13 1.531(5)
C9 C10 1.530(5)
C10 C11 1.528(6)
C11 C12 1.509(6)
C12 C13 1.531(5)
C14 C19 1.530(5)
C14 C15 1.531(5)
C15 C16 1.525(5)
C16 C17 1.502(6)
C17 C18 1.522(6)
C18 C19 1.521(6)
C20 C25 1.531(5)
C20 C21 1.534(6)
C21 C22 1.528(5)
C22 C23 1.509(7)
C23 C24 1.537(7)
C24 C25 1.531(5)
C26 C31 1.535(5)
C26 C27 1.537(5)
C27 C28 1.529(5)
C28 C29 1.528(6)
C29 C30 1.515(6)
C30 C31 1.535(5)
C32 C33 1.525(5)
C32 C37 1.543(5)
C33 C34 1.534(5)
C34 C35 1.521(6)
C35 C36 1.511(6)
C36 C37 1.523(5)
C38 C43 1.531(5)
C38 C39 1.539(5)
C39 C40 1.518(5)
C40 C41 1.520(6)
C41 C42 1.519(7)
C42 C43 1.529(6)
C44 C45 1.31(2)
C45 C46 1.56(2)
C46 C47 1.274(16)
C47 C48 1.52(2)
